data_7704014
loop_
_publ_author_name
'Malinowski, Przemys\/law J'
'Jaro\'n, Tomasz'
'Doma\'nska, Ma\/lgorzata'
'Slattery, John M.'
'Schmitt, Manuel'
'Krossing, Ingo'

_publ_section_title
;
 Building blocks for the chemistry of perfluorinated alkoxyaluminates
 [Al{OC(CF<sub>3</sub>)<sub>3</sub>}<sub>4</sub>]<sup>-</sup>: simplified
 preparation and characterization of Li<sup>+</sup>-Cs<sup>+</sup>,
 Ag<sup>+</sup>, NH<sub>4</sub><sup>+</sup>,
 N<sub>2</sub>H<sub>5</sub><sup>+</sup> and
 N<sub>2</sub>H<sub>7</sub><sup>+</sup> salts.
;
_journal_issue 23
_journal_name_full 'Dalton transactions (Cambridge, England : 2003)'
_journal_page_first 7766
_journal_page_last 7773
_journal_paper_doi 10.1039/d0dt00592d
_journal_volume 49
_journal_year 2020
_chemical_formula_sum 'C24 Ag0.04 Al2 Cu0.95 F55 O6'
_chemical_formula_weight 1548.56
_space_group_crystal_system triclinic
_space_group_IT_number 2
_space_group_name_Hall '-P 1'
_space_group_name_H-M_alt 'P -1'
_audit_creation_method SHELXL-2014/7
_audit_update_record
;
2020-03-31 deposited with the CCDC.	2020-04-06 downloaded from the CCDC.
;
_cell_angle_alpha 82.600(3)
_cell_angle_beta 87.100(3)
_cell_angle_gamma 61.460(4)
_cell_formula_units_Z 2
_cell_length_a 10.5661(5)
_cell_length_b 10.7463(4)
_cell_length_c 22.2844(8)
_cell_measurement_reflns_used 11550
_cell_measurement_temperature 100(2)
_cell_measurement_theta_max 68.0310
_cell_measurement_theta_min 3.9380
_cell_volume 2204.15(18)
_computing_cell_refinement 'CrysAlisPro 1.171.38.43 (Rigaku OD, 2015)'
_computing_data_collection 'CrysAlisPro 1.171.38.43 (Rigaku OD, 2015)'
_computing_data_reduction 'CrysAlisPro 1.171.38.43 (Rigaku OD, 2015)'
_computing_molecular_graphics ShelxLe-1008
_computing_publication_material 'Vesta (Momma, Izumi, 2011)'
_computing_structure_refinement 'SHELXL-2014/7 (Sheldrick, 2014)'
_computing_structure_solution 'SHELXS in SHELXTL Version 2014/3'
_diffrn_ambient_temperature 100(2)
_diffrn_measured_fraction_theta_full 1.000
_diffrn_measured_fraction_theta_max 1.000
_diffrn_measurement_device_type 'SuperNova, Single source at offset, Atlas'
_diffrn_radiation_type CuK\a
_diffrn_radiation_wavelength 1.54184
_diffrn_reflns_av_R_equivalents 0.1353
_diffrn_reflns_av_unetI/netI 0.0800
_diffrn_reflns_Laue_measured_fraction_full 1.000
_diffrn_reflns_Laue_measured_fraction_max 1.000
_diffrn_reflns_limit_h_max 12
_diffrn_reflns_limit_h_min -12
_diffrn_reflns_limit_k_max 12
_diffrn_reflns_limit_k_min -12
_diffrn_reflns_limit_l_max 26
_diffrn_reflns_limit_l_min -26
_diffrn_reflns_number 38987
_diffrn_reflns_point_group_measured_fraction_full 1.000
_diffrn_reflns_point_group_measured_fraction_max 1.000
_diffrn_reflns_theta_full 67.684
_diffrn_reflns_theta_max 68.252
_diffrn_reflns_theta_min 1.999
_diffrn_source 'micro-focus sealed X-ray tube'
_exptl_absorpt_coefficient_mu 3.877
_exptl_absorpt_correction_T_max 1.00000
_exptl_absorpt_correction_T_min 0.54773
_exptl_absorpt_correction_type multi-scan
_exptl_absorpt_process_details
;
CrysAlisPro 1.171.38.43 (Rigaku Oxford Diffraction, 2015)
Empirical absorption correction using spherical harmonics,
 implemented in SCALE3 ABSPACK scaling algorithm.
;
_exptl_crystal_colour colorless
_exptl_crystal_density_diffrn 2.333
_exptl_crystal_description block
_exptl_crystal_F_000 1485
_exptl_crystal_size_max 0.150
_exptl_crystal_size_mid 0.120
_exptl_crystal_size_min 0.050
_refine_diff_density_max 0.931
_refine_diff_density_min -0.905
_refine_diff_density_rms 0.128
_refine_ls_extinction_method none
_refine_ls_goodness_of_fit_ref 1.026
_refine_ls_hydrogen_treatment undef
_refine_ls_matrix_type full
_refine_ls_number_parameters 1250
_refine_ls_number_reflns 8052
_refine_ls_number_restraints 16636
_refine_ls_restrained_S_all 0.691
_refine_ls_R_factor_all 0.0853
_refine_ls_R_factor_gt 0.0719
_refine_ls_shift/su_max 0.000
_refine_ls_shift/su_mean 0.000
_refine_ls_structure_factor_coef Fsqd
_refine_ls_weighting_details 'w=1/[\s^2^(Fo^2^)+(0.1287P)^2^+2.6269P] where P=(Fo^2^+2Fc^2^)/3'
_refine_ls_weighting_scheme calc
_refine_ls_wR_factor_gt 0.1946
_refine_ls_wR_factor_ref 0.2131
_reflns_Friedel_coverage 0.000
_reflns_number_gt 6291
_reflns_number_total 8052
_reflns_threshold_expression 'I > 2\s(I)'
_cod_data_source_file d0dt00592d3.cif
_cod_data_source_block CuPFFPF_a
_cod_depositor_comments 'Adding full bibliography for 7704008--7704017.cif.'
_cod_original_cell_volume 2204.15(17)
_cod_database_code 7704014
_shelx_shelxl_version_number 2014/7
_shelx_space_group_comment
;
The symmetry employed for this shelxl refinement is uniquely defined
by the following loop, which should always be used as a source of
symmetry information in preference to the above space-group names.
They are only intended as comments.
;
_shelx_estimated_absorpt_t_min 0.594
_shelx_estimated_absorpt_t_max 0.830

loop_
_space_group_symop_operation_xyz
'x, y, z'
'-x, -y, -z'

loop_
_atom_site_label
_atom_site_type_symbol
_atom_site_fract_x
_atom_site_fract_y
_atom_site_fract_z
_atom_site_U_iso_or_equiv
_atom_site_adp_type
_atom_site_occupancy
_atom_site_site_symmetry_order
_atom_site_calc_flag
_atom_site_refinement_flags_posn
_atom_site_refinement_flags_adp
_atom_site_refinement_flags_occupancy
_atom_site_disorder_assembly
_atom_site_disorder_group
O1_10 O 0.939(6) 0.608(6) 0.317(3) 0.0469(10) Uani 0.029(3) 1 d D U P A 2
C1_10 C 1.055(4) 0.496(4) 0.3470(18) 0.0289(9) Uani 0.029(3) 1 d D U P A 2
C2_10 C 1.160(5) 0.401(5) 0.3013(19) 0.039(5) Uani 0.029(3) 1 d D U P A 2
F1_10 F 1.094(8) 0.377(9) 0.259(3) 0.040(9) Uani 0.029(3) 1 d D U P A 2
F2_10 F 1.261(7) 0.278(6) 0.328(3) 0.034(9) Uani 0.029(3) 1 d D U P A 2
F3_10 F 1.228(9) 0.471(8) 0.274(3) 0.0679(11) Uani 0.029(3) 1 d D U P A 2
C3_10 C 1.136(5) 0.560(5) 0.379(2) 0.043(6) Uani 0.029(3) 1 d D U P A 2
F4_10 F 1.046(7) 0.658(7) 0.413(3) 0.045(10) Uani 0.029(3) 1 d D U P A 2
F5_10 F 1.193(9) 0.618(8) 0.338(3) 0.048(10) Uani 0.029(3) 1 d D U P A 2
F6_10 F 1.240(7) 0.458(7) 0.415(3) 0.045(10) Uani 0.029(3) 1 d D U P A 2
C4_10 C 1.005(5) 0.416(5) 0.396(2) 0.0418(11) Uani 0.029(3) 1 d D U P A 2
F7_10 F 0.946(8) 0.501(7) 0.440(2) 0.028(7) Uani 0.029(3) 1 d D U P A 2
F8_10 F 1.112(7) 0.295(6) 0.422(3) 0.035(8) Uani 0.029(3) 1 d D U P A 2
F9_10 F 0.904(7) 0.389(8) 0.378(3) 0.040(8) Uani 0.029(3) 1 d D U P A 2
O1_8 O 0.882(5) 0.765(5) 0.1584(17) 0.0261(8) Uani 0.080(5) 1 d D U P A 2
C1_8 C 0.956(3) 0.782(3) 0.1083(12) 0.0271(9) Uani 0.080(5) 1 d D U P A 2
C2_8 C 1.017(3) 0.882(3) 0.1191(12) 0.028(5) Uani 0.080(5) 1 d D U P A 2
F1_8 F 0.918(4) 1.002(4) 0.138(2) 0.035(8) Uani 0.080(5) 1 d D U P A 2
F2_8 F 1.076(4) 0.910(4) 0.0684(13) 0.030(7) Uani 0.080(5) 1 d D U P A 2
F3_8 F 1.123(3) 0.815(4) 0.1603(13) 0.037(7) Uani 0.080(5) 1 d D U P A 2
C3_8 C 1.086(3) 0.635(2) 0.0987(12) 0.036(5) Uani 0.080(5) 1 d D U P A 2
F4_8 F 1.045(4) 0.556(4) 0.0725(17) 0.041(7) Uani 0.080(5) 1 d D U P A 2
F5_8 F 1.150(6) 0.566(5) 0.1514(15) 0.034(8) Uani 0.080(5) 1 d D U P A 2
F6_8 F 1.182(4) 0.652(4) 0.0629(18) 0.041(8) Uani 0.080(5) 1 d D U P A 2
C4_8 C 0.854(3) 0.844(3) 0.0524(15) 0.033(5) Uani 0.080(5) 1 d D U P A 2
F7_8 F 0.762(6) 0.793(6) 0.056(4) 0.032(9) Uani 0.080(5) 1 d D U P A 2
F8_8 F 0.925(6) 0.814(7) 0.0005(17) 0.035(9) Uani 0.080(5) 1 d D U P A 2
F9_8 F 0.779(3) 0.986(3) 0.0497(14) 0.034(6) Uani 0.080(5) 1 d D U P A 2
O1_9 O 0.9135(4) 0.5685(4) 0.34772(18) 0.0469(10) Uani 0.971(3) 1 d D U P A 1
C1_9 C 1.0305(5) 0.4401(5) 0.34729(19) 0.0289(9) Uani 0.971(3) 1 d D U P A 1
C2_9 C 1.1688(6) 0.4564(6) 0.3378(2) 0.0425(12) Uani 0.971(3) 1 d D U P A 1
F1_9 F 1.1436(5) 0.5632(5) 0.29445(18) 0.0679(11) Uani 0.971(3) 1 d D U P A 1
F2_9 F 1.2796(4) 0.3398(5) 0.3232(2) 0.0689(12) Uani 0.971(3) 1 d D U P A 1
F3_9 F 1.2019(4) 0.4910(5) 0.38766(17) 0.0588(10) Uani 0.971(3) 1 d D U P A 1
C3_9 C 1.0375(6) 0.3542(6) 0.4099(2) 0.0418(11) Uani 0.971(3) 1 d D U P A 1
F4_9 F 0.9403(5) 0.3082(5) 0.41342(16) 0.0608(10) Uani 0.971(3) 1 d D U P A 1
F5_9 F 1.0164(5) 0.4307(4) 0.45430(15) 0.0534(9) Uani 0.971(3) 1 d D U P A 1
F6_9 F 1.1648(5) 0.2385(4) 0.41959(17) 0.0623(11) Uani 0.971(3) 1 d D U P A 1
C4_9 C 1.0145(5) 0.3638(5) 0.2960(2) 0.0350(10) Uani 0.971(3) 1 d D U P A 1
F7_9 F 0.8832(4) 0.3790(5) 0.29629(16) 0.0592(10) Uani 0.971(3) 1 d D U P A 1
F8_9 F 1.1068(4) 0.2266(3) 0.30212(15) 0.0529(9) Uani 0.971(3) 1 d D U P A 1
F9_9 F 1.0329(4) 0.4220(4) 0.24231(13) 0.0452(8) Uani 0.971(3) 1 d D U P A 1
O1_7 O 0.8685(5) 0.7847(5) 0.16098(19) 0.0261(8) Uani 0.920(5) 1 d D U P A 1
C1_7 C 0.9535(5) 0.7920(5) 0.1116(2) 0.0271(9) Uani 0.920(5) 1 d D U P A 1
C2_7 C 0.9254(5) 0.9493(5) 0.0994(2) 0.0323(11) Uani 0.920(5) 1 d D U P A 1
F1_7 F 0.8000(4) 1.0302(3) 0.07256(16) 0.0419(8) Uani 0.920(5) 1 d D U P A 1
F2_7 F 1.0266(5) 0.9612(5) 0.06572(17) 0.0412(10) Uani 0.920(5) 1 d D U P A 1
F3_7 F 0.9240(5) 0.9993(5) 0.1520(2) 0.0421(11) Uani 0.920(5) 1 d D U P A 1
C3_7 C 1.1128(5) 0.6907(6) 0.1301(2) 0.0404(12) Uani 0.920(5) 1 d D U P A 1
F4_7 F 1.1315(7) 0.5618(6) 0.1528(2) 0.0564(15) Uani 0.920(5) 1 d D U P A 1
F5_7 F 1.1517(4) 0.7414(5) 0.17366(17) 0.0478(9) Uani 0.920(5) 1 d D U P A 1
F6_7 F 1.1998(4) 0.6766(5) 0.0840(2) 0.0577(12) Uani 0.920(5) 1 d D U P A 1
C4_7 C 0.9130(5) 0.7495(5) 0.0551(2) 0.0336(11) Uani 0.920(5) 1 d D U P A 1
F7_7 F 0.9761(5) 0.6095(4) 0.05512(17) 0.0451(9) Uani 0.920(5) 1 d D U P A 1
F8_7 F 0.9511(6) 0.8056(7) 0.00459(19) 0.0439(13) Uani 0.920(5) 1 d D U P A 1
F9_7 F 0.7719(6) 0.7984(6) 0.0530(3) 0.0370(11) Uani 0.920(5) 1 d D U P A 1
O1_6 O 0.5617(4) 0.9038(4) 0.15134(15) 0.0383(8) Uani 1 1 d D U . . .
C1_6 C 0.4392(4) 1.0286(5) 0.15582(19) 0.0311(9) Uani 1 1 d D U . . .
C2_6 C 0.4066(5) 1.1243(6) 0.0944(2) 0.0460(12) Uani 1 1 d D U . . .
F1_6 F 0.4935(4) 1.1816(5) 0.08633(17) 0.0660(10) Uani 1 1 d D U . . .
F2_6 F 0.2713(4) 1.2294(4) 0.09049(16) 0.0596(10) Uani 1 1 d D U . . .
F3_6 F 0.4237(4) 1.0463(4) 0.04967(14) 0.0631(11) Uani 1 1 d D U . . .
C3_6 C 0.3125(5) 0.9964(6) 0.1732(2) 0.0428(11) Uani 1 1 d D U . . .
F4_6 F 0.3540(5) 0.8880(4) 0.21750(16) 0.0603(9) Uani 1 1 d D U . . .
F5_6 F 0.2728(4) 0.9583(4) 0.12605(16) 0.0577(9) Uani 1 1 d D U . . .
F6_6 F 0.1991(4) 1.1079(4) 0.19194(17) 0.0591(9) Uani 1 1 d D U . . .
C4_6 C 0.4604(5) 1.1055(5) 0.2056(2) 0.0401(11) Uani 1 1 d D U . . .
F7_6 F 0.4546(4) 1.0426(4) 0.26021(13) 0.0467(7) Uani 1 1 d D U . . .
F8_6 F 0.3640(4) 1.2430(3) 0.20218(17) 0.0560(9) Uani 1 1 d D U . . .
F9_6 F 0.5912(3) 1.0973(4) 0.20051(16) 0.0494(8) Uani 1 1 d D U . . .
O1_5 O 0.7445(3) 0.5984(3) 0.15340(14) 0.0294(7) Uani 1 1 d D U . . .
C1_5 C 0.6977(5) 0.5146(5) 0.1308(2) 0.0301(9) Uani 1 1 d D U . . .
C2_5 C 0.8297(5) 0.3659(5) 0.1270(2) 0.0378(11) Uani 1 1 d D U . . .
F1_5 F 0.9450(4) 0.3774(3) 0.10519(16) 0.0492(8) Uani 1 1 d D U . . .
F2_5 F 0.8046(4) 0.2910(3) 0.09072(15) 0.0517(8) Uani 1 1 d D U . . .
F3_5 F 0.8692(3) 0.2898(3) 0.18112(14) 0.0439(7) Uani 1 1 d D U . . .
C3_5 C 0.5864(5) 0.4985(5) 0.1750(2) 0.0399(11) Uani 1 1 d D U . . .
F4_5 F 0.4609(3) 0.6172(4) 0.16784(19) 0.0591(9) Uani 1 1 d D U . . .
F5_5 F 0.6289(4) 0.4753(4) 0.23189(14) 0.0474(7) Uani 1 1 d D U . . .
F6_5 F 0.5653(4) 0.3908(4) 0.16375(18) 0.0599(9) Uani 1 1 d D U . . .
C4_5 C 0.6296(6) 0.5800(6) 0.0671(2) 0.0451(12) Uani 1 1 d D U . . .
F7_5 F 0.5454(4) 0.7203(3) 0.06531(15) 0.0514(8) Uani 1 1 d D U . . .
F8_5 F 0.5500(4) 0.5233(4) 0.05150(16) 0.0583(9) Uani 1 1 d D U . . .
F9_5 F 0.7321(4) 0.5593(4) 0.02565(14) 0.0545(9) Uani 1 1 d D U . . .
O1_4 O 0.640(2) 0.7420(19) 0.3741(10) 0.0294(12) Uani 0.259(8) 1 d D U P A 2
C1_4 C 0.5294(18) 0.7344(15) 0.4065(7) 0.0296(9) Uani 0.259(8) 1 d D U P A 2
C2_4 C 0.5894(17) 0.6569(16) 0.4706(7) 0.043(4) Uani 0.259(8) 1 d D U P A 2
F1_4 F 0.6786(14) 0.5203(14) 0.4681(6) 0.059(4) Uani 0.259(8) 1 d D U P A 2
F2_4 F 0.483(2) 0.673(3) 0.5078(11) 0.049(6) Uani 0.259(8) 1 d D U P A 2
F3_4 F 0.6635(17) 0.7113(19) 0.4935(5) 0.054(4) Uani 0.259(8) 1 d D U P A 2
C3_4 C 0.3997(18) 0.8823(16) 0.4115(7) 0.048(4) Uani 0.259(8) 1 d D U P A 2
F4_4 F 0.356(2) 0.9668(19) 0.3596(6) 0.079(5) Uani 0.259(8) 1 d D U P A 2
F5_4 F 0.4262(19) 0.9504(18) 0.4508(8) 0.066(4) Uani 0.259(8) 1 d D U P A 2
F6_4 F 0.284(3) 0.870(3) 0.4322(11) 0.060(6) Uani 0.259(8) 1 d D U P A 2
C4_4 C 0.4835(18) 0.6439(17) 0.3726(7) 0.041(4) Uani 0.259(8) 1 d D U P A 2
F7_4 F 0.4020(17) 0.7225(17) 0.3248(6) 0.047(3) Uani 0.259(8) 1 d D U P A 2
F8_4 F 0.413(2) 0.588(2) 0.4055(11) 0.042(5) Uani 0.259(8) 1 d D U P A 2
F9_4 F 0.6042(16) 0.5406(19) 0.3537(9) 0.068(4) Uani 0.259(8) 1 d D U P A 2
O1_3 O 0.6161(6) 0.7858(6) 0.3714(3) 0.0294(12) Uani 0.741(8) 1 d D U P A 1
C1_3 C 0.5256(8) 0.7468(7) 0.4055(3) 0.0296(9) Uani 0.741(8) 1 d D U P A 1
C2_3 C 0.5032(8) 0.6338(8) 0.3775(3) 0.0374(17) Uani 0.741(8) 1 d D U P A 1
F1_3 F 0.4875(8) 0.6659(6) 0.3179(2) 0.0529(14) Uani 0.741(8) 1 d D U P A 1
F2_3 F 0.3868(9) 0.6271(9) 0.4004(5) 0.049(2) Uani 0.741(8) 1 d D U P A 1
F3_3 F 0.6167(5) 0.5047(5) 0.3898(3) 0.0559(14) Uani 0.741(8) 1 d D U P A 1
C3_3 C 0.5837(8) 0.6904(8) 0.4712(3) 0.0380(16) Uani 0.741(8) 1 d D U P A 1
F4_3 F 0.5740(6) 0.7958(6) 0.5002(2) 0.0507(13) Uani 0.741(8) 1 d D U P A 1
F5_3 F 0.7212(5) 0.5944(5) 0.4717(2) 0.0527(14) Uani 0.741(8) 1 d D U P A 1
F6_3 F 0.5108(9) 0.6325(10) 0.5032(4) 0.0497(19) Uani 0.741(8) 1 d D U P A 1
C4_3 C 0.3798(8) 0.8882(8) 0.4051(4) 0.0420(18) Uani 0.741(8) 1 d D U P A 1
F7_3 F 0.4056(5) 0.9935(5) 0.4142(3) 0.0567(15) Uani 0.741(8) 1 d D U P A 1
F8_3 F 0.2912(9) 0.8782(11) 0.4474(4) 0.0484(18) Uani 0.741(8) 1 d D U P A 1
F9_3 F 0.3156(5) 0.9214(6) 0.3511(2) 0.0488(13) Uani 0.741(8) 1 d D U P A 1
O1_2 O 0.793(4) 0.880(4) 0.3239(15) 0.0263(10) Uani 0.153(6) 1 d D U P A 2
C1_2 C 0.8370(18) 0.957(2) 0.3546(8) 0.0289(9) Uani 0.153(6) 1 d D U P A 2
C2_2 C 0.917(2) 0.865(2) 0.4139(8) 0.049(4) Uani 0.153(6) 1 d D U P A 2
F1_2 F 0.844(4) 0.802(4) 0.4412(15) 0.054(7) Uani 0.153(6) 1 d D U P A 2
F2_2 F 0.931(4) 0.946(3) 0.4507(13) 0.052(7) Uani 0.153(6) 1 d D U P A 2
F3_2 F 1.049(2) 0.767(3) 0.4028(12) 0.063(6) Uani 0.153(6) 1 d D U P A 2
C3_2 C 0.944(2) 0.990(2) 0.3148(9) 0.054(5) Uani 0.153(6) 1 d D U P A 2
F4_2 F 0.877(3) 1.092(3) 0.2703(10) 0.073(6) Uani 0.153(6) 1 d D U P A 2
F5_2 F 1.037(3) 0.872(3) 0.2918(13) 0.056(6) Uani 0.153(6) 1 d D U P A 2
F6_2 F 1.019(3) 1.032(4) 0.3450(12) 0.071(8) Uani 0.153(6) 1 d D U P A 2
C4_2 C 0.701(2) 1.094(2) 0.3699(10) 0.057(5) Uani 0.153(6) 1 d D U P A 2
F7_2 F 0.615(3) 1.158(3) 0.3220(12) 0.052(7) Uani 0.153(6) 1 d D U P A 2
F8_2 F 0.730(4) 1.185(4) 0.3928(16) 0.062(8) Uani 0.153(6) 1 d D U P A 2
F9_2 F 0.630(3) 1.053(3) 0.4121(12) 0.076(6) Uani 0.153(6) 1 d D U P A 2
O1_1 O 0.8209(5) 0.8675(6) 0.3197(3) 0.0263(10) Uani 0.847(6) 1 d D U P A 1
C1_1 C 0.8411(6) 0.9522(6) 0.3568(2) 0.0289(9) Uani 0.847(6) 1 d D U P A 1
C2_1 C 0.9988(6) 0.9271(6) 0.3481(3) 0.0369(13) Uani 0.847(6) 1 d D U P A 1
F1_1 F 1.0901(4) 0.8014(4) 0.3758(2) 0.0499(11) Uani 0.847(6) 1 d D U P A 1
F2_1 F 1.0155(5) 1.0290(5) 0.3692(2) 0.0442(11) Uani 0.847(6) 1 d D U P A 1
F3_1 F 1.0327(6) 0.9281(6) 0.2899(2) 0.0488(12) Uani 0.847(6) 1 d D U P A 1
C3_1 C 0.7325(6) 1.1102(6) 0.3368(3) 0.0430(14) Uani 0.847(6) 1 d D U P A 1
F4_1 F 0.6011(6) 1.1256(7) 0.3335(3) 0.0592(17) Uani 0.847(6) 1 d D U P A 1
F5_1 F 0.7690(5) 1.1522(4) 0.28255(18) 0.0524(11) Uani 0.847(6) 1 d D U P A 1
F6_1 F 0.7345(8) 1.1953(6) 0.3743(3) 0.0582(17) Uani 0.847(6) 1 d D U P A 1
C4_1 C 0.8208(7) 0.9118(6) 0.4246(3) 0.0398(13) Uani 0.847(6) 1 d D U P A 1
F7_1 F 0.6833(5) 0.9750(5) 0.4395(2) 0.0507(11) Uani 0.847(6) 1 d D U P A 1
F8_1 F 0.8924(7) 0.9456(7) 0.4605(3) 0.0504(14) Uani 0.847(6) 1 d D U P A 1
F9_1 F 0.8715(7) 0.7685(6) 0.4341(3) 0.0485(14) Uani 0.847(6) 1 d D U P A 1
Al1 Al 0.71536(12) 0.75692(13) 0.17239(5) 0.0207(3) Uani 1 1 d . . . . .
Al2 Al 0.77097(13) 0.72977(13) 0.33066(5) 0.0213(3) Uani 1 1 d . . . . .
F1 F 0.7237(3) 0.7386(3) 0.25350(10) 0.0262(5) Uani 1 1 d . . . . .
Cu1 Cu 0.88819(9) 0.86304(9) 0.23528(3) 0.0328(3) Uani 0.879(2) 1 d . . P A 1
Cu2 Cu 0.9973(10) 0.6801(11) 0.2367(4) 0.0328(3) Uani 0.0736(17) 1 d . U P A 2
Ag3 Ag 1.0102(9) 0.7426(9) 0.2513(3) 0.0328(3) Uani 0.0446(10) 1 d . U P A 3

loop_
_atom_site_aniso_label
_atom_site_aniso_U_11
_atom_site_aniso_U_22
_atom_site_aniso_U_33
_atom_site_aniso_U_23
_atom_site_aniso_U_13
_atom_site_aniso_U_12
O1_10 0.048(2) 0.0288(18) 0.046(2) -0.0102(16) -0.0140(16) -0.0009(16)
C1_10 0.0302(19) 0.0214(19) 0.031(2) -0.0081(16) -0.0100(15) -0.0069(16)
C2_10 0.050(8) 0.025(8) 0.042(8) -0.011(6) 0.000(6) -0.017(6)
F1_10 0.053(15) 0.031(17) 0.039(12) -0.011(11) 0.003(10) -0.022(13)
F2_10 0.040(13) 0.029(9) 0.035(14) -0.011(8) 0.012(10) -0.018(8)
F3_10 0.099(3) 0.074(3) 0.060(2) 0.0029(19) -0.006(2) -0.066(2)
C3_10 0.049(11) 0.036(12) 0.045(11) -0.010(9) -0.014(8) -0.018(10)
F4_10 0.052(16) 0.038(15) 0.045(15) -0.009(12) -0.013(12) -0.020(12)
F5_10 0.053(18) 0.046(19) 0.048(15) -0.007(13) -0.015(12) -0.025(16)
F6_10 0.048(14) 0.041(16) 0.046(15) -0.007(12) -0.016(12) -0.020(12)
C4_10 0.054(3) 0.037(3) 0.033(2) -0.013(2) -0.005(2) -0.018(2)
F7_10 0.030(15) 0.022(12) 0.024(9) -0.002(9) -0.015(9) -0.005(10)
F8_10 0.042(11) 0.031(9) 0.029(14) -0.008(8) -0.001(9) -0.015(7)
F9_10 0.049(12) 0.023(17) 0.042(16) -0.003(12) -0.016(10) -0.012(12)
O1_8 0.0300(16) 0.029(2) 0.0240(14) -0.0034(13) 0.0011(12) -0.0181(16)
C1_8 0.0311(19) 0.028(2) 0.0249(18) -0.0022(16) 0.0019(15) -0.0171(17)
C2_8 0.035(9) 0.034(8) 0.023(9) -0.002(6) 0.003(7) -0.023(7)
F1_8 0.050(13) 0.037(10) 0.020(15) 0.000(9) 0.006(10) -0.024(9)
F2_8 0.036(14) 0.028(15) 0.028(10) -0.001(8) 0.007(9) -0.018(12)
F3_8 0.043(11) 0.048(14) 0.034(10) 0.007(9) -0.005(8) -0.035(10)
C3_8 0.039(8) 0.033(7) 0.031(10) -0.005(6) 0.002(6) -0.013(6)
F4_8 0.051(14) 0.038(12) 0.032(13) -0.007(10) 0.004(10) -0.019(11)
F5_8 0.038(14) 0.026(13) 0.030(11) -0.009(8) 0.005(8) -0.007(10)
F6_8 0.043(11) 0.047(15) 0.030(13) -0.006(10) 0.003(9) -0.020(10)
C4_8 0.037(8) 0.043(10) 0.025(6) 0.005(6) -0.001(6) -0.025(7)
F7_8 0.033(12) 0.041(17) 0.026(15) 0.005(12) -0.001(10) -0.023(13)
F8_8 0.042(14) 0.055(17) 0.026(8) -0.002(9) 0.002(8) -0.038(12)
F9_8 0.045(12) 0.042(10) 0.017(11) 0.009(7) -0.010(9) -0.023(8)
O1_9 0.048(2) 0.0288(18) 0.046(2) -0.0102(16) -0.0140(16) -0.0009(16)
C1_9 0.0302(19) 0.0214(19) 0.031(2) -0.0081(16) -0.0100(15) -0.0069(16)
C2_9 0.045(3) 0.049(3) 0.042(3) -0.007(2) -0.009(2) -0.027(2)
F1_9 0.099(3) 0.074(3) 0.060(2) 0.0029(19) -0.006(2) -0.066(2)
F2_9 0.0366(18) 0.081(3) 0.087(3) -0.031(2) 0.0054(17) -0.0216(18)
F3_9 0.066(2) 0.066(2) 0.060(2) -0.0042(19) -0.0284(18) -0.042(2)
C3_9 0.054(3) 0.037(3) 0.033(2) -0.013(2) -0.005(2) -0.018(2)
F4_9 0.091(3) 0.073(3) 0.0407(18) -0.0150(18) 0.0087(17) -0.056(2)
F5_9 0.073(2) 0.052(2) 0.0357(16) -0.0202(16) -0.0032(16) -0.026(2)
F6_9 0.077(3) 0.0360(18) 0.046(2) 0.0044(16) -0.0197(18) -0.0050(18)
C4_9 0.046(3) 0.033(2) 0.031(2) -0.0078(19) -0.0041(18) -0.021(2)
F7_9 0.059(2) 0.101(3) 0.0444(18) -0.0271(19) -0.0012(15) -0.055(2)
F8_9 0.086(2) 0.0311(16) 0.0401(17) -0.0140(13) 0.0029(16) -0.0245(16)
F9_9 0.067(2) 0.051(2) 0.0241(14) -0.0008(13) -0.0093(13) -0.0339(17)
O1_7 0.0300(16) 0.029(2) 0.0240(14) -0.0034(13) 0.0011(12) -0.0181(16)
C1_7 0.0311(19) 0.028(2) 0.0249(18) -0.0022(16) 0.0019(15) -0.0171(17)
C2_7 0.041(2) 0.029(2) 0.031(2) -0.0012(19) -0.0016(18) -0.020(2)
F1_7 0.0507(18) 0.0289(16) 0.0460(19) -0.0003(14) -0.0106(14) -0.0188(14)
F2_7 0.053(2) 0.044(2) 0.0392(17) 0.0013(17) 0.0001(16) -0.036(2)
F3_7 0.073(2) 0.0396(19) 0.028(2) -0.0030(15) -0.0041(16) -0.0388(18)
C3_7 0.030(2) 0.042(3) 0.039(3) 0.000(2) 0.0013(19) -0.011(2)
F4_7 0.054(3) 0.038(2) 0.054(2) 0.0039(19) 0.000(2) -0.0049(19)
F5_7 0.0374(18) 0.060(3) 0.0453(19) 0.0024(18) -0.0077(14) -0.0237(18)
F6_7 0.0385(19) 0.066(3) 0.053(2) -0.006(2) 0.0132(17) -0.0145(18)
C4_7 0.044(3) 0.033(3) 0.029(2) -0.0048(19) 0.0040(19) -0.023(2)
F7_7 0.062(2) 0.0303(17) 0.046(2) -0.0154(15) 0.0108(17) -0.0233(17)
F8_7 0.065(3) 0.053(2) 0.0287(16) -0.0094(16) 0.0069(17) -0.040(2)
F9_7 0.044(2) 0.043(2) 0.032(2) -0.0052(17) -0.0057(17) -0.0258(18)
O1_6 0.0339(16) 0.0309(17) 0.0340(17) -0.0099(14) -0.0119(13) 0.0002(14)
C1_6 0.028(2) 0.024(2) 0.030(2) -0.0071(17) -0.0063(15) -0.0021(17)
C2_6 0.039(2) 0.046(3) 0.033(2) -0.001(2) -0.0005(19) -0.004(2)
F1_6 0.062(2) 0.066(2) 0.055(2) 0.0123(19) 0.0000(17) -0.0240(19)
F2_6 0.0443(17) 0.0471(19) 0.0515(19) 0.0020(16) -0.0115(14) 0.0064(15)
F3_6 0.058(2) 0.069(2) 0.0285(15) -0.0103(15) -0.0053(13) -0.0009(18)
C3_6 0.041(2) 0.046(3) 0.042(3) -0.013(2) -0.0031(19) -0.019(2)
F4_6 0.086(3) 0.061(2) 0.0493(19) -0.0008(17) -0.0050(17) -0.048(2)
F5_6 0.0493(18) 0.072(2) 0.058(2) -0.0224(18) -0.0112(15) -0.0298(18)
F6_6 0.0403(16) 0.069(2) 0.064(2) -0.0245(18) 0.0124(15) -0.0200(16)
C4_6 0.039(2) 0.031(2) 0.043(2) -0.009(2) -0.0045(19) -0.010(2)
F7_6 0.0589(19) 0.0496(18) 0.0316(14) -0.0114(13) -0.0035(13) -0.0238(16)
F8_6 0.0571(19) 0.0306(16) 0.069(2) -0.0204(15) 0.0009(16) -0.0082(14)
F9_6 0.0442(16) 0.0512(19) 0.059(2) -0.0161(16) -0.0057(14) -0.0247(15)
O1_5 0.0409(17) 0.0232(15) 0.0290(15) -0.0031(12) -0.0102(13) -0.0183(14)
C1_5 0.040(2) 0.023(2) 0.036(2) -0.0062(17) -0.0092(17) -0.0205(18)
C2_5 0.054(3) 0.025(2) 0.037(2) -0.0097(18) -0.0059(19) -0.019(2)
F1_5 0.0540(18) 0.0359(16) 0.0565(19) -0.0145(14) 0.0099(14) -0.0192(14)
F2_5 0.080(2) 0.0315(15) 0.0492(18) -0.0165(14) -0.0061(16) -0.0279(16)
F3_5 0.0560(18) 0.0299(15) 0.0421(16) -0.0044(12) -0.0105(13) -0.0164(14)
C3_5 0.042(2) 0.041(3) 0.048(3) -0.006(2) -0.0059(19) -0.028(2)
F4_5 0.0391(16) 0.054(2) 0.082(3) -0.0074(18) -0.0033(16) -0.0207(15)
F5_5 0.0556(18) 0.0532(19) 0.0400(16) -0.0097(14) 0.0042(13) -0.0305(16)
F6_5 0.081(2) 0.056(2) 0.071(2) -0.0093(18) -0.0040(19) -0.054(2)
C4_5 0.065(3) 0.038(3) 0.042(3) -0.007(2) -0.020(2) -0.030(2)
F7_5 0.068(2) 0.0377(16) 0.0479(18) 0.0014(14) -0.0301(15) -0.0237(15)
F8_5 0.080(2) 0.056(2) 0.0548(19) -0.0064(16) -0.0312(17) -0.0429(19)
F9_5 0.088(2) 0.0473(19) 0.0351(16) -0.0059(14) -0.0078(15) -0.0368(18)
O1_4 0.034(3) 0.018(3) 0.0348(18) 0.001(3) 0.0026(19) -0.013(3)
C1_4 0.035(2) 0.034(2) 0.0266(19) -0.0030(16) 0.0035(15) -0.0215(18)
C2_4 0.045(7) 0.057(7) 0.028(5) 0.003(4) -0.005(4) -0.026(5)
F1_4 0.050(6) 0.062(6) 0.054(7) 0.000(5) -0.030(5) -0.018(5)
F2_4 0.050(7) 0.058(12) 0.027(7) 0.018(7) -0.004(5) -0.020(7)
F3_4 0.064(8) 0.085(10) 0.027(5) -0.004(6) -0.004(5) -0.047(8)
C3_4 0.049(6) 0.047(6) 0.037(7) -0.010(5) -0.011(5) -0.012(5)
F4_4 0.117(12) 0.068(9) 0.048(6) 0.006(6) -0.032(6) -0.041(8)
F5_4 0.089(10) 0.054(8) 0.051(7) -0.006(6) -0.025(7) -0.028(7)
F6_4 0.046(7) 0.064(11) 0.050(11) -0.013(8) -0.009(6) -0.009(7)
C4_4 0.052(7) 0.050(7) 0.034(6) -0.008(5) -0.002(5) -0.034(6)
F7_4 0.052(7) 0.072(8) 0.035(5) -0.003(5) -0.010(5) -0.044(6)
F8_4 0.055(9) 0.035(11) 0.045(7) -0.008(6) 0.002(6) -0.027(8)
F9_4 0.065(7) 0.081(9) 0.058(8) -0.031(7) 0.007(6) -0.030(6)
O1_3 0.034(3) 0.018(3) 0.0348(18) 0.001(3) 0.0026(19) -0.013(3)
C1_3 0.035(2) 0.034(2) 0.0266(19) -0.0030(16) 0.0035(15) -0.0215(18)
C2_3 0.039(3) 0.035(3) 0.043(3) -0.011(3) 0.002(3) -0.021(3)
F1_3 0.074(4) 0.058(3) 0.042(2) -0.017(2) 0.004(2) -0.042(3)
F2_3 0.049(3) 0.036(4) 0.076(4) -0.008(3) -0.002(3) -0.029(3)
F3_3 0.057(3) 0.030(2) 0.077(4) -0.013(2) 0.002(3) -0.017(2)
C3_3 0.045(3) 0.037(3) 0.036(3) -0.002(3) -0.002(3) -0.023(3)
F4_3 0.068(3) 0.058(3) 0.039(2) -0.015(2) 0.000(2) -0.039(3)
F5_3 0.040(2) 0.050(3) 0.051(3) 0.005(2) -0.0109(18) -0.010(2)
F6_3 0.065(4) 0.052(4) 0.040(3) 0.009(3) 0.000(3) -0.037(4)
C4_3 0.047(4) 0.029(3) 0.044(4) -0.001(3) -0.002(3) -0.015(3)
F7_3 0.053(3) 0.027(2) 0.086(4) -0.013(2) 0.005(3) -0.014(2)
F8_3 0.041(3) 0.053(3) 0.048(4) -0.017(3) 0.011(3) -0.018(3)
F9_3 0.034(2) 0.048(3) 0.048(2) 0.001(2) -0.0023(17) -0.0078(19)
O1_2 0.037(3) 0.0273(19) 0.0238(17) -0.0071(13) -0.0020(17) -0.021(2)
C1_2 0.037(2) 0.028(2) 0.032(2) -0.0112(16) -0.0045(15) -0.0204(17)
C2_2 0.063(8) 0.057(8) 0.042(6) -0.001(5) -0.017(6) -0.040(7)
F1_2 0.084(14) 0.067(15) 0.037(10) -0.010(9) -0.008(9) -0.056(12)
F2_2 0.081(16) 0.057(11) 0.035(10) 0.006(8) -0.028(9) -0.047(11)
F3_2 0.068(9) 0.063(10) 0.066(12) -0.002(8) -0.015(7) -0.038(7)
C3_2 0.056(8) 0.058(10) 0.058(8) 0.000(7) 0.002(6) -0.037(7)
F4_2 0.083(13) 0.076(12) 0.069(10) 0.014(9) -0.004(9) -0.050(10)
F5_2 0.046(9) 0.070(11) 0.065(12) -0.008(9) -0.002(8) -0.037(9)
F6_2 0.089(13) 0.097(16) 0.063(13) 0.002(11) 0.001(10) -0.077(12)
C4_2 0.050(7) 0.057(7) 0.060(9) -0.032(6) -0.014(6) -0.015(6)
F7_2 0.048(11) 0.045(11) 0.062(10) -0.036(8) -0.013(8) -0.012(8)
F8_2 0.053(13) 0.046(11) 0.075(15) -0.032(10) -0.028(11) -0.005(9)
F9_2 0.072(12) 0.075(13) 0.080(11) -0.044(9) 0.014(9) -0.027(10)
O1_1 0.037(3) 0.0273(19) 0.0238(17) -0.0071(13) -0.0020(17) -0.021(2)
C1_1 0.037(2) 0.028(2) 0.032(2) -0.0112(16) -0.0045(15) -0.0204(17)
C2_1 0.036(3) 0.037(3) 0.047(3) -0.016(2) -0.004(2) -0.021(2)
F1_1 0.0398(19) 0.0331(19) 0.074(3) -0.0138(18) -0.0166(18) -0.0117(16)
F2_1 0.053(2) 0.045(2) 0.051(3) -0.017(2) -0.0048(19) -0.0327(18)
F3_1 0.057(2) 0.063(3) 0.051(2) -0.024(2) 0.0121(18) -0.046(2)
C3_1 0.049(3) 0.028(3) 0.053(3) -0.012(2) -0.013(2) -0.016(2)
F4_1 0.041(2) 0.042(3) 0.088(4) -0.024(3) -0.016(2) -0.009(2)
F5_1 0.079(3) 0.0304(19) 0.051(2) 0.0085(16) -0.0218(19) -0.030(2)
F6_1 0.068(3) 0.031(2) 0.071(4) -0.024(2) -0.020(3) -0.014(2)
C4_1 0.058(3) 0.034(3) 0.038(3) -0.011(2) -0.003(2) -0.028(3)
F7_1 0.063(2) 0.056(3) 0.050(2) -0.030(2) 0.0203(19) -0.038(2)
F8_1 0.079(3) 0.061(3) 0.035(2) -0.015(2) -0.005(2) -0.049(3)
F9_1 0.090(4) 0.035(2) 0.031(2) -0.0030(18) -0.007(2) -0.038(2)
Al1 0.0239(6) 0.0203(6) 0.0209(6) -0.0031(5) -0.0049(4) -0.0123(5)
Al2 0.0261(6) 0.0188(6) 0.0207(6) -0.0014(5) -0.0052(4) -0.0117(5)
F1 0.0337(13) 0.0272(13) 0.0237(12) -0.0030(10) -0.0042(9) -0.0189(11)
Cu1 0.0416(5) 0.0393(5) 0.0286(4) -0.0092(3) 0.0013(3) -0.0270(4)
Cu2 0.0416(5) 0.0393(5) 0.0286(4) -0.0092(3) 0.0013(3) -0.0270(4)
Ag3 0.0416(5) 0.0393(5) 0.0286(4) -0.0092(3) 0.0013(3) -0.0270(4)

loop_
_atom_type_symbol
_atom_type_description
_atom_type_scat_dispersion_real
_atom_type_scat_dispersion_imag
_atom_type_scat_source
C C 0.0181 0.0091 'International Tables Vol C Tables 4.2.6.8 and 6.1.1.4'
O O 0.0492 0.0322 'International Tables Vol C Tables 4.2.6.8 and 6.1.1.4'
F F 0.0727 0.0534 'International Tables Vol C Tables 4.2.6.8 and 6.1.1.4'
Al Al 0.2130 0.2455 'International Tables Vol C Tables 4.2.6.8 and 6.1.1.4'
Cu Cu -1.9646 0.5888 'International Tables Vol C Tables 4.2.6.8 and 6.1.1.4'
Ag Ag 0.1306 4.2820 'International Tables Vol C Tables 4.2.6.8 and 6.1.1.4'

loop_
_geom_angle_atom_site_label_1
_geom_angle_atom_site_label_2
_geom_angle_atom_site_label_3
_geom_angle
_geom_angle_site_symmetry_1
_geom_angle_site_symmetry_3
_geom_angle_publ_flag
C1_10 O1_10 Al2 139(4) . . ?
C1_10 O1_10 Cu2 111(3) . . ?
Al2 O1_10 Cu2 107(2) . . ?
O1_10 C1_10 C4_10 110.2(16) . . ?
O1_10 C1_10 C2_10 109.6(16) . . ?
C4_10 C1_10 C2_10 113.9(15) . . ?
O1_10 C1_10 C3_10 107.5(16) . . ?
C4_10 C1_10 C3_10 107.9(14) . . ?
C2_10 C1_10 C3_10 107.5(14) . . ?
F1_10 C2_10 F2_10 109.8(19) . . ?
F1_10 C2_10 F3_10 107.7(18) . . ?
F2_10 C2_10 F3_10 106.8(18) . . ?
F1_10 C2_10 C1_10 113(2) . . ?
F2_10 C2_10 C1_10 112(2) . . ?
F3_10 C2_10 C1_10 107(2) . . ?
F5_10 C3_10 F4_10 109.7(19) . . ?
F5_10 C3_10 F6_10 108.8(19) . . ?
F4_10 C3_10 F6_10 107.9(18) . . ?
F5_10 C3_10 C1_10 109.4(19) . . ?
F4_10 C3_10 C1_10 111(2) . . ?
F6_10 C3_10 C1_10 110(2) . . ?
F3_2 F4_10 C3_10 113(5) . . ?
F9_10 C4_10 F8_10 108.7(18) . . ?
F9_10 C4_10 F7_10 106.8(18) . . ?
F8_10 C4_10 F7_10 106.5(18) . . ?
F9_10 C4_10 C1_10 114(2) . . ?
F8_10 C4_10 C1_10 114(2) . . ?
F7_10 C4_10 C1_10 106.5(19) . . ?
C1_8 O1_8 Al1 136(3) . . ?
C1_8 O1_8 Cu2 116(2) . . ?
Al1 O1_8 Cu2 105.9(14) . . ?
O1_8 C1_8 C4_8 109.9(16) . . ?
O1_8 C1_8 C3_8 109.0(16) . . ?
C4_8 C1_8 C3_8 111.0(14) . . ?
O1_8 C1_8 C2_8 109.8(16) . . ?
C4_8 C1_8 C2_8 109.9(13) . . ?
C3_8 C1_8 C2_8 107.2(13) . . ?
F1_8 C2_8 F2_8 110.7(18) . . ?
F1_8 C2_8 F3_8 109.0(18) . . ?
F2_8 C2_8 F3_8 106.8(17) . . ?
F1_8 C2_8 C1_8 112.0(19) . . ?
F2_8 C2_8 C1_8 109.4(17) . . ?
F3_8 C2_8 C1_8 108.8(17) . . ?
F4_8 C3_8 F5_8 109.8(18) . . ?
F4_8 C3_8 F6_8 107.5(17) . . ?
F5_8 C3_8 F6_8 108.0(18) . . ?
F4_8 C3_8 C1_8 111.3(17) . . ?
F5_8 C3_8 C1_8 109.8(19) . . ?
F6_8 C3_8 C1_8 110.4(17) . . ?
F9_8 C4_8 F7_8 108.0(18) . . ?
F9_8 C4_8 F8_8 107.5(18) . . ?
F7_8 C4_8 F8_8 107.9(18) . . ?
F9_8 C4_8 C1_8 110.5(16) . . ?
F7_8 C4_8 C1_8 110(2) . . ?
F8_8 C4_8 C1_8 113(2) . . ?
C1_9 O1_9 Al2 166.6(4) . . ?
O1_9 C1_9 C4_9 109.4(4) . . ?
O1_9 C1_9 C2_9 110.5(4) . . ?
C4_9 C1_9 C2_9 109.9(4) . . ?
O1_9 C1_9 C3_9 106.7(4) . . ?
C4_9 C1_9 C3_9 110.2(4) . . ?
C2_9 C1_9 C3_9 110.1(4) . . ?
F2_9 C2_9 F3_9 108.5(4) . . ?
F2_9 C2_9 F1_9 109.5(5) . . ?
F3_9 C2_9 F1_9 106.7(5) . . ?
F2_9 C2_9 C1_9 112.4(4) . . ?
F3_9 C2_9 C1_9 110.5(4) . . ?
F1_9 C2_9 C1_9 109.0(4) . . ?
F5_9 C3_9 F6_9 107.3(4) . . ?
F5_9 C3_9 F4_9 108.6(5) . . ?
F6_9 C3_9 F4_9 106.1(5) . . ?
F5_9 C3_9 C1_9 111.6(4) . . ?
F6_9 C3_9 C1_9 111.6(4) . . ?
F4_9 C3_9 C1_9 111.5(4) . . ?
F8_9 C4_9 F7_9 108.4(4) . . ?
F8_9 C4_9 F9_9 108.8(4) . . ?
F7_9 C4_9 F9_9 107.2(4) . . ?
F8_9 C4_9 C1_9 112.2(4) . . ?
F7_9 C4_9 C1_9 109.4(4) . . ?
F9_9 C4_9 C1_9 110.8(4) . . ?
C1_7 O1_7 Al1 136.0(4) . . ?
C1_7 O1_7 Cu1 116.0(3) . . ?
Al1 O1_7 Cu1 106.45(18) . . ?
O1_7 C1_7 C4_7 111.0(4) . . ?
O1_7 C1_7 C3_7 107.5(4) . . ?
C4_7 C1_7 C3_7 110.9(4) . . ?
O1_7 C1_7 C2_7 107.0(4) . . ?
C4_7 C1_7 C2_7 109.9(4) . . ?
C3_7 C1_7 C2_7 110.4(4) . . ?
F1_7 C2_7 F2_7 109.2(4) . . ?
F1_7 C2_7 F3_7 108.1(4) . . ?
F2_7 C2_7 F3_7 107.0(4) . . ?
F1_7 C2_7 C1_7 110.1(4) . . ?
F2_7 C2_7 C1_7 112.2(4) . . ?
F3_7 C2_7 C1_7 110.2(4) . . ?
C2_7 F3_7 Cu1 112.2(3) . . ?
F6_7 C3_7 F4_7 108.7(5) . . ?
F6_7 C3_7 F5_7 108.5(5) . . ?
F4_7 C3_7 F5_7 106.8(5) . . ?
F6_7 C3_7 C1_7 111.8(4) . . ?
F4_7 C3_7 C1_7 110.9(5) . . ?
F5_7 C3_7 C1_7 110.0(4) . . ?
F7_7 C4_7 F9_7 107.9(5) . . ?
F7_7 C4_7 F8_7 108.2(4) . . ?
F9_7 C4_7 F8_7 108.1(5) . . ?
F7_7 C4_7 C1_7 112.1(4) . . ?
F9_7 C4_7 C1_7 109.8(5) . . ?
F8_7 C4_7 C1_7 110.6(4) . . ?
C1_6 O1_6 Al1 159.0(3) . . ?
O1_6 C1_6 C2_6 109.3(4) . . ?
O1_6 C1_6 C4_6 109.2(3) . . ?
C2_6 C1_6 C4_6 109.5(4) . . ?
O1_6 C1_6 C3_6 109.2(4) . . ?
C2_6 C1_6 C3_6 110.1(4) . . ?
C4_6 C1_6 C3_6 109.5(4) . . ?
F1_6 C2_6 F2_6 108.2(5) . . ?
F1_6 C2_6 F3_6 109.6(4) . . ?
F2_6 C2_6 F3_6 106.7(4) . . ?
F1_6 C2_6 C1_6 110.6(4) . . ?
F2_6 C2_6 C1_6 112.1(4) . . ?
F3_6 C2_6 C1_6 109.4(4) . . ?
F6_6 C3_6 F5_6 108.6(4) . . ?
F6_6 C3_6 F4_6 108.2(4) . . ?
F5_6 C3_6 F4_6 107.5(5) . . ?
F6_6 C3_6 C1_6 112.0(4) . . ?
F5_6 C3_6 C1_6 110.3(4) . . ?
F4_6 C3_6 C1_6 110.0(4) . . ?
F7_6 C4_6 F8_6 108.7(4) . . ?
F7_6 C4_6 F9_6 107.1(4) . . ?
F8_6 C4_6 F9_6 107.4(4) . . ?
F7_6 C4_6 C1_6 110.6(4) . . ?
F8_6 C4_6 C1_6 113.2(4) . . ?
F9_6 C4_6 C1_6 109.7(4) . . ?
C1_5 O1_5 Al1 151.3(3) . . ?
O1_5 C1_5 C4_5 110.8(4) . . ?
O1_5 C1_5 C2_5 107.8(3) . . ?
C4_5 C1_5 C2_5 109.5(4) . . ?
O1_5 C1_5 C3_5 108.9(4) . . ?
C4_5 C1_5 C3_5 110.5(4) . . ?
C2_5 C1_5 C3_5 109.2(4) . . ?
F2_5 C2_5 F3_5 108.4(4) . . ?
F2_5 C2_5 F1_5 106.9(4) . . ?
F3_5 C2_5 F1_5 106.1(4) . . ?
F2_5 C2_5 C1_5 112.0(4) . . ?
F3_5 C2_5 C1_5 111.8(4) . . ?
F1_5 C2_5 C1_5 111.3(4) . . ?
F5_5 C3_5 F4_5 108.6(4) . . ?
F5_5 C3_5 F6_5 108.3(4) . . ?
F4_5 C3_5 F6_5 107.8(4) . . ?
F5_5 C3_5 C1_5 111.6(4) . . ?
F4_5 C3_5 C1_5 109.3(4) . . ?
F6_5 C3_5 C1_5 111.1(4) . . ?
F8_5 C4_5 F7_5 108.1(4) . . ?
F8_5 C4_5 F9_5 108.9(4) . . ?
F7_5 C4_5 F9_5 107.2(4) . . ?
F8_5 C4_5 C1_5 111.4(4) . . ?
F7_5 C4_5 C1_5 110.6(4) . . ?
F9_5 C4_5 C1_5 110.6(4) . . ?
C1_4 O1_4 Al2 170.4(16) . . ?
O1_4 C1_4 C3_4 112.5(12) . . ?
O1_4 C1_4 C2_4 107.5(12) . . ?
C3_4 C1_4 C2_4 110.1(10) . . ?
O1_4 C1_4 C4_4 106.6(12) . . ?
C3_4 C1_4 C4_4 109.9(10) . . ?
C2_4 C1_4 C4_4 110.2(10) . . ?
F1_4 C2_4 F2_4 110.5(14) . . ?
F1_4 C2_4 F3_4 107.0(13) . . ?
F2_4 C2_4 F3_4 107.4(14) . . ?
F1_4 C2_4 C1_4 110.6(11) . . ?
F2_4 C2_4 C1_4 110.3(14) . . ?
F3_4 C2_4 C1_4 110.7(12) . . ?
F4_4 C3_4 F5_4 108.6(14) . . ?
F4_4 C3_4 F6_4 104.8(15) . . ?
F5_4 C3_4 F6_4 106.3(15) . . ?
F4_4 C3_4 C1_4 114.8(13) . . ?
F5_4 C3_4 C1_4 111.3(12) . . ?
F6_4 C3_4 C1_4 110.5(16) . . ?
F8_4 C4_4 F9_4 109.2(15) . . ?
F8_4 C4_4 F7_4 107.7(14) . . ?
F9_4 C4_4 F7_4 108.7(14) . . ?
F8_4 C4_4 C1_4 114.9(15) . . ?
F9_4 C4_4 C1_4 105.9(12) . . ?
F7_4 C4_4 C1_4 110.3(12) . . ?
C1_3 O1_3 Al2 146.4(5) . . ?
O1_3 C1_3 C3_3 110.6(6) . . ?
O1_3 C1_3 C2_3 112.0(5) . . ?
C3_3 C1_3 C2_3 110.1(5) . . ?
O1_3 C1_3 C4_3 104.4(5) . . ?
C3_3 C1_3 C4_3 109.6(5) . . ?
C2_3 C1_3 C4_3 109.9(6) . . ?
F1_3 C2_3 F3_3 108.7(6) . . ?
F1_3 C2_3 F2_3 109.2(7) . . ?
F3_3 C2_3 F2_3 107.7(7) . . ?
F1_3 C2_3 C1_3 110.0(6) . . ?
F3_3 C2_3 C1_3 110.3(6) . . ?
F2_3 C2_3 C1_3 110.9(7) . . ?
F5_3 C3_3 F6_3 108.7(7) . . ?
F5_3 C3_3 F4_3 106.8(6) . . ?
F6_3 C3_3 F4_3 107.3(7) . . ?
F5_3 C3_3 C1_3 110.7(6) . . ?
F6_3 C3_3 C1_3 112.3(7) . . ?
F4_3 C3_3 C1_3 110.8(6) . . ?
F7_3 C4_3 F8_3 108.9(7) . . ?
F7_3 C4_3 F9_3 107.7(6) . . ?
F8_3 C4_3 F9_3 109.0(7) . . ?
F7_3 C4_3 C1_3 109.3(6) . . ?
F8_3 C4_3 C1_3 112.2(7) . . ?
F9_3 C4_3 C1_3 109.6(6) . . ?
C1_2 O1_2 Al2 144(2) . . ?
O1_2 C1_2 C3_2 108.9(15) . . ?
O1_2 C1_2 C4_2 108.1(14) . . ?
C3_2 C1_2 C4_2 112.4(12) . . ?
O1_2 C1_2 C2_2 109.2(15) . . ?
C3_2 C1_2 C2_2 108.3(11) . . ?
C4_2 C1_2 C2_2 109.9(12) . . ?
F3_2 C2_2 F1_2 109.5(17) . . ?
F3_2 C2_2 F2_2 106.1(16) . . ?
F1_2 C2_2 F2_2 109.7(17) . . ?
F3_2 C2_2 C1_2 111.3(15) . . ?
F1_2 C2_2 C1_2 109.8(17) . . ?
F2_2 C2_2 C1_2 110.4(16) . . ?
F4_10 F3_2 C2_2 104(4) . . ?
F4_2 C3_2 F6_2 106.9(16) . . ?
F4_2 C3_2 F5_2 109.1(16) . . ?
F6_2 C3_2 F5_2 107.0(16) . . ?
F4_2 C3_2 C1_2 111.6(15) . . ?
F6_2 C3_2 C1_2 113.7(16) . . ?
F5_2 C3_2 C1_2 108.3(15) . . ?
F8_2 C4_2 F7_2 109.7(17) . . ?
F8_2 C4_2 F9_2 106.7(16) . . ?
F7_2 C4_2 F9_2 107.9(17) . . ?
F8_2 C4_2 C1_2 114.0(18) . . ?
F7_2 C4_2 C1_2 111.1(16) . . ?
F9_2 C4_2 C1_2 107.0(15) . . ?
C1_1 O1_1 Al2 135.9(4) . . ?
C1_1 O1_1 Cu1 119.5(4) . . ?
Al2 O1_1 Cu1 103.8(2) . . ?
O1_1 C1_1 C3_1 108.3(5) . . ?
O1_1 C1_1 C4_1 111.9(5) . . ?
C3_1 C1_1 C4_1 110.3(5) . . ?
O1_1 C1_1 C2_1 107.6(4) . . ?
C3_1 C1_1 C2_1 110.3(5) . . ?
C4_1 C1_1 C2_1 108.4(5) . . ?
F1_1 C2_1 F3_1 107.3(5) . . ?
F1_1 C2_1 F2_1 109.8(5) . . ?
F3_1 C2_1 F2_1 107.4(5) . . ?
F1_1 C2_1 C1_1 110.1(5) . . ?
F3_1 C2_1 C1_1 110.9(5) . . ?
F2_1 C2_1 C1_1 111.2(4) . . ?
C2_1 F3_1 Cu1 110.0(3) . . ?
F4_1 C3_1 F6_1 109.8(6) . . ?
F4_1 C3_1 F5_1 109.4(6) . . ?
F6_1 C3_1 F5_1 106.2(5) . . ?
F4_1 C3_1 C1_1 110.0(5) . . ?
F6_1 C3_1 C1_1 111.5(5) . . ?
F5_1 C3_1 C1_1 109.8(5) . . ?
F8_1 C4_1 F7_1 108.5(5) . . ?
F8_1 C4_1 F9_1 108.5(6) . . ?
F7_1 C4_1 F9_1 108.4(5) . . ?
F8_1 C4_1 C1_1 112.0(5) . . ?
F7_1 C4_1 C1_1 111.4(5) . . ?
F9_1 C4_1 C1_1 107.9(5) . . ?
O1_6 Al1 O1_5 119.62(17) . . ?
O1_6 Al1 O1_7 112.5(2) . . ?
O1_5 Al1 O1_7 113.01(19) . . ?
O1_6 Al1 F1 106.55(15) . . ?
O1_5 Al1 F1 106.56(14) . . ?
O1_7 Al1 F1 95.26(17) . . ?
O1_6 Al1 O1_8 117.6(15) . . ?
O1_5 Al1 O1_8 106.5(15) . . ?
F1 Al1 O1_8 97.1(13) . . ?
O1_4 Al2 O1_10 138(2) . . ?
O1_9 Al2 O1_3 121.9(3) . . ?
O1_4 Al2 O1_2 113.0(13) . . ?
O1_10 Al2 O1_2 100(3) . . ?
O1_9 Al2 O1_1 112.0(3) . . ?
O1_3 Al2 O1_1 109.2(3) . . ?
O1_4 Al2 F1 109.8(9) . . ?
O1_10 Al2 F1 88.8(19) . . ?
O1_9 Al2 F1 106.26(16) . . ?
O1_3 Al2 F1 107.2(3) . . ?
O1_2 Al2 F1 98.4(11) . . ?
O1_1 Al2 F1 97.3(2) . . ?
O1_9 Al2 Cu1 101.80(17) . . ?
O1_3 Al2 Cu1 135.82(19) . . ?
O1_1 Al2 Cu1 40.44(17) . . ?
F1 Al2 Cu1 62.01(9) . . ?
O1_4 Al2 Cu2 169.9(8) . . ?
O1_10 Al2 Cu2 40(2) . . ?
O1_2 Al2 Cu2 75.1(11) . . ?
F1 Al2 Cu2 61.9(2) . . ?
F1 Al2 Ag3 72.55(17) . . ?
Al2 F1 Al1 164.91(16) . . ?
O1_1 Cu1 O1_7 136.83(17) . . ?
O1_1 Cu1 F3_7 143.76(19) . . ?
O1_7 Cu1 F3_7 73.49(15) . . ?
O1_1 Cu1 F3_1 73.87(17) . . ?
O1_7 Cu1 F3_1 146.66(16) . . ?
F3_7 Cu1 F3_1 85.10(17) . . ?
O1_1 Cu1 Al2 35.77(14) . . ?
O1_7 Cu1 Al2 102.21(12) . . ?
F3_7 Cu1 Al2 166.40(13) . . ?
F3_1 Cu1 Al2 103.97(12) . . ?
O1_8 Cu2 O1_10 128.0(17) . . ?
O1_8 Cu2 Al2 103.2(9) . . ?
O1_10 Cu2 Al2 32.1(13) . . ?

loop_
_geom_bond_atom_site_label_1
_geom_bond_atom_site_label_2
_geom_bond_distance
_geom_bond_site_symmetry_2
_geom_bond_publ_flag
O1_10 C1_10 1.373(15) . ?
O1_10 Al2 1.67(5) . ?
O1_10 Cu2 2.03(7) . ?
C1_10 C4_10 1.540(13) . ?
C1_10 C2_10 1.544(13) . ?
C1_10 C3_10 1.568(13) . ?
C2_10 F1_10 1.323(14) . ?
C2_10 F2_10 1.324(14) . ?
C2_10 F3_10 1.340(14) . ?
C3_10 F5_10 1.321(14) . ?
C3_10 F4_10 1.324(14) . ?
C3_10 F6_10 1.325(14) . ?
C4_10 F9_10 1.323(14) . ?
C4_10 F8_10 1.327(14) . ?
C4_10 F7_10 1.340(14) . ?
O1_8 C1_8 1.372(14) . ?
O1_8 Al1 1.81(4) . ?
O1_8 Cu2 2.03(5) . ?
C1_8 C4_8 1.544(13) . ?
C1_8 C3_8 1.554(13) . ?
C1_8 C2_8 1.555(13) . ?
C2_8 F1_8 1.319(14) . ?
C2_8 F2_8 1.328(14) . ?
C2_8 F3_8 1.329(14) . ?
C3_8 F4_8 1.320(14) . ?
C3_8 F5_8 1.326(14) . ?
C3_8 F6_8 1.332(14) . ?
C4_8 F9_8 1.328(14) . ?
C4_8 F7_8 1.328(14) . ?
C4_8 F8_8 1.330(14) . ?
O1_9 C1_9 1.343(5) . ?
O1_9 Al2 1.676(4) . ?
C1_9 C4_9 1.550(6) . ?
C1_9 C2_9 1.554(6) . ?
C1_9 C3_9 1.554(7) . ?
C2_9 F2_9 1.307(6) . ?
C2_9 F3_9 1.329(6) . ?
C2_9 F1_9 1.330(7) . ?
C3_9 F5_9 1.311(6) . ?
C3_9 F6_9 1.328(6) . ?
C3_9 F4_9 1.331(7) . ?
C4_9 F8_9 1.316(6) . ?
C4_9 F7_9 1.317(6) . ?
C4_9 F9_9 1.326(6) . ?
O1_7 C1_7 1.403(5) . ?
O1_7 Al1 1.781(4) . ?
O1_7 Cu1 2.014(5) . ?
C1_7 C4_7 1.537(6) . ?
C1_7 C3_7 1.546(6) . ?
C1_7 C2_7 1.559(6) . ?
C2_7 F1_7 1.309(6) . ?
C2_7 F2_7 1.323(6) . ?
C2_7 F3_7 1.348(6) . ?
F3_7 Cu1 2.343(5) . ?
C3_7 F6_7 1.317(6) . ?
C3_7 F4_7 1.335(8) . ?
C3_7 F5_7 1.341(6) . ?
C4_7 F7_7 1.323(6) . ?
C4_7 F9_7 1.324(7) . ?
C4_7 F8_7 1.344(7) . ?
O1_6 C1_6 1.359(5) . ?
O1_6 Al1 1.669(3) . ?
C1_6 C2_6 1.548(6) . ?
C1_6 C4_6 1.550(6) . ?
C1_6 C3_6 1.554(7) . ?
C2_6 F1_6 1.323(7) . ?
C2_6 F2_6 1.331(6) . ?
C2_6 F3_6 1.335(6) . ?
C3_6 F6_6 1.324(6) . ?
C3_6 F5_6 1.330(6) . ?
C3_6 F4_6 1.336(6) . ?
C4_6 F7_6 1.329(6) . ?
C4_6 F8_6 1.329(6) . ?
C4_6 F9_6 1.341(6) . ?
O1_5 C1_5 1.370(5) . ?
O1_5 Al1 1.687(3) . ?
C1_5 C4_5 1.546(6) . ?
C1_5 C2_5 1.549(6) . ?
C1_5 C3_5 1.554(6) . ?
C2_5 F2_5 1.329(5) . ?
C2_5 F3_5 1.330(6) . ?
C2_5 F1_5 1.343(6) . ?
C3_5 F5_5 1.319(6) . ?
C3_5 F4_5 1.328(6) . ?
C3_5 F6_5 1.334(6) . ?
C4_5 F8_5 1.331(6) . ?
C4_5 F7_5 1.332(6) . ?
C4_5 F9_5 1.340(7) . ?
O1_4 C1_4 1.373(13) . ?
O1_4 Al2 1.610(16) . ?
C1_4 C3_4 1.538(12) . ?
C1_4 C2_4 1.555(12) . ?
C1_4 C4_4 1.557(12) . ?
C2_4 F1_4 1.320(13) . ?
C2_4 F2_4 1.320(13) . ?
C2_4 F3_4 1.331(13) . ?
C3_4 F4_4 1.326(13) . ?
C3_4 F5_4 1.329(13) . ?
C3_4 F6_4 1.346(13) . ?
C4_4 F8_4 1.312(13) . ?
C4_4 F9_4 1.322(13) . ?
C4_4 F7_4 1.325(13) . ?
O1_3 C1_3 1.377(7) . ?
O1_3 Al2 1.706(6) . ?
C1_3 C3_3 1.548(8) . ?
C1_3 C2_3 1.551(8) . ?
C1_3 C4_3 1.563(8) . ?
C2_3 F1_3 1.327(8) . ?
C2_3 F3_3 1.336(8) . ?
C2_3 F2_3 1.337(8) . ?
C3_3 F5_3 1.320(8) . ?
C3_3 F6_3 1.334(8) . ?
C3_3 F4_3 1.335(8) . ?
C4_3 F7_3 1.324(8) . ?
C4_3 F8_3 1.325(8) . ?
C4_3 F9_3 1.334(8) . ?
O1_2 C1_2 1.384(14) . ?
O1_2 Al2 1.72(3) . ?
C1_2 C3_2 1.545(13) . ?
C1_2 C4_2 1.548(13) . ?
C1_2 C2_2 1.552(13) . ?
C2_2 F3_2 1.325(14) . ?
C2_2 F1_2 1.327(14) . ?
C2_2 F2_2 1.329(14) . ?
C3_2 F4_2 1.313(13) . ?
C3_2 F6_2 1.328(14) . ?
C3_2 F5_2 1.333(14) . ?
C4_2 F8_2 1.321(14) . ?
C4_2 F7_2 1.322(14) . ?
C4_2 F9_2 1.332(14) . ?
O1_1 C1_1 1.399(6) . ?
O1_1 Al2 1.780(5) . ?
O1_1 Cu1 1.975(6) . ?
C1_1 C3_1 1.547(7) . ?
C1_1 C4_1 1.551(7) . ?
C1_1 C2_1 1.560(7) . ?
C2_1 F1_1 1.317(7) . ?
C2_1 F3_1 1.329(7) . ?
C2_1 F2_1 1.333(6) . ?
F3_1 Cu1 2.394(5) . ?
C3_1 F4_1 1.323(8) . ?
C3_1 F6_1 1.324(7) . ?
C3_1 F5_1 1.338(7) . ?
C4_1 F8_1 1.319(7) . ?
C4_1 F7_1 1.323(7) . ?
C4_1 F9_1 1.357(7) . ?
Al1 F1 1.795(3) . ?
Al2 F1 1.793(2) . ?
